data_4329320
loop_
_publ_author_name
'Marta Arroyo'
'Patricia G\'omez-Iglesias'
'Jose Miguel Mart\'in-Alvarez'
'Celedonio M. Alvarez'
'Daniel Miguel'
'Fernando Villafa\~ne'

_publ_contact_author
;
     FERNANDO VILLAFA\~NE
     IU CINQUIMA/Qu\'imica Inorg\'anica
     Facultad de Ciencias
     Universidad de Valladolid
     C/ Prado de la Magdalena s/n
     47005 Valladolid
     SPAIN
;
_publ_contact_author_email fervilla@qi.uva.es
_publ_contact_author_fax +34-983-423013
_publ_contact_author_phone +34-983-184620
_publ_section_title
;
 Coordination versus Coupling of Dicyanamide in Molybdenum and Manganese
 Pyrazole Complexes
;
_journal_name_full 'Inorganic Chemistry'
_journal_page_first 6070
_journal_page_last 6080
_journal_paper_doi 10.1021/ic202631c
_journal_volume 51
_journal_year 2012
_chemical_formula_sum 'C24 H24 Cl Mn2 N11 O11'
_chemical_formula_weight 787.87
_chemical_name_systematic
; 
 ? 
;
_space_group_IT_number 33
_symmetry_cell_setting orthorhombic
_symmetry_space_group_name_Hall 'P 2c -2n'
_symmetry_space_group_name_H-M 'P n a 21'
_atom_sites_solution_hydrogens geom
_atom_sites_solution_primary direct
_atom_sites_solution_secondary difmap
_audit_creation_method SHELXL-97
_cell_angle_alpha 90.00
_cell_angle_beta 90.00
_cell_angle_gamma 90.00
_cell_formula_units_Z 4
_cell_length_a 16.046(11)
_cell_length_b 8.880(6)
_cell_length_c 23.199(16)
_cell_measurement_reflns_used 958
_cell_measurement_temperature 298(2)
_cell_measurement_theta_max 26.363
_cell_measurement_theta_min 2.621
_cell_volume 3306(4)
_computing_cell_refinement 'Bruker XSCANS'
_computing_data_collection 'Bruker XSCANS'
_computing_data_reduction 'Bruker SHELXTL'
_computing_molecular_graphics 'Bruker SHELXTL'
_computing_publication_material 'Bruker SHELXTL'
_computing_structure_refinement 'SHELXL-97 (Sheldrick, 1997)'
_computing_structure_solution 'SHELXS-97 (Sheldrick, 1990)'
_diffrn_ambient_temperature 298(2)
_diffrn_measured_fraction_theta_full 0.954
_diffrn_measured_fraction_theta_max 0.954
_diffrn_measurement_device_type 'Bruker P4'
_diffrn_measurement_method '\w scans'
_diffrn_radiation_monochromator graphite
_diffrn_radiation_source 'fine-focus sealed tube'
_diffrn_radiation_type MoK\a
_diffrn_radiation_wavelength 0.71073
_diffrn_reflns_av_R_equivalents 0.1021
_diffrn_reflns_av_sigmaI/netI 0.0996
_diffrn_reflns_limit_h_max 19
_diffrn_reflns_limit_h_min -19
_diffrn_reflns_limit_k_max 10
_diffrn_reflns_limit_k_min -10
_diffrn_reflns_limit_l_max 27
_diffrn_reflns_limit_l_min -27
_diffrn_reflns_number 20702
_diffrn_reflns_theta_full 24.99
_diffrn_reflns_theta_max 24.99
_diffrn_reflns_theta_min 1.76
_exptl_absorpt_coefficient_mu 0.917
_exptl_absorpt_correction_T_max 1.000000
_exptl_absorpt_correction_T_min 0.714322
_exptl_absorpt_correction_type multi-scan
_exptl_absorpt_process_details SADABS
_exptl_crystal_colour YELLOW
_exptl_crystal_density_diffrn 1.583
_exptl_crystal_description BLOCK
_exptl_crystal_F_000 1600
_exptl_crystal_size_max 0.31
_exptl_crystal_size_mid 0.24
_exptl_crystal_size_min 0.13
_refine_diff_density_max 0.557
_refine_diff_density_min -0.562
_refine_diff_density_rms 0.092
_refine_ls_abs_structure_details 'Flack H D (1983), Acta Cryst. A39, 876-881'
_refine_ls_abs_structure_Flack 0.50(10)
_refine_ls_extinction_method none
_refine_ls_goodness_of_fit_ref 1.192
_refine_ls_hydrogen_treatment constr
_refine_ls_matrix_type full
_refine_ls_number_parameters 384
_refine_ls_number_reflns 5354
_refine_ls_number_restraints 1
_refine_ls_restrained_S_all 1.192
_refine_ls_R_factor_all 0.1830
_refine_ls_R_factor_gt 0.1054
_refine_ls_shift/su_max 0.002
_refine_ls_shift/su_mean 0.000
_refine_ls_structure_factor_coef Fsqd
_refine_ls_weighting_details 'calc w=1/[\s^2^(Fo^2^)+(0.0000P)^2^+22.5638P] where P=(Fo^2^+2Fc^2^)/3'
_refine_ls_weighting_scheme calc
_refine_ls_wR_factor_gt 0.1751
_refine_ls_wR_factor_ref 0.2060
_reflns_number_gt 3066
_reflns_number_total 5354
_reflns_threshold_expression >2sigma(I)
_cod_data_source_file ic202631c_si_002_5.cif
_cod_data_source_block Compound_4_ma383v
_cod_database_code 4329320

loop_
_symmetry_equiv_pos_as_xyz
'x, y, z'
'-x, -y, z+1/2'
'x+1/2, -y+1/2, z'
'-x+1/2, y+1/2, z+1/2'

loop_
_atom_site_label
_atom_site_type_symbol
_atom_site_fract_x
_atom_site_fract_y
_atom_site_fract_z
_atom_site_U_iso_or_equiv
_atom_site_adp_type
_atom_site_occupancy
_atom_site_symmetry_multiplicity
_atom_site_calc_flag
_atom_site_refinement_flags
Cl1 Cl 0.2206(2) 0.0849(4) 0.0669(4) 0.0816(12) Uani 1 1 d G
O11 O 0.2462(6) -0.0609(5) 0.0548(7) 0.169(8) Uani 1 1 d G
O12 O 0.2152(8) 0.0940(17) 0.1269(4) 0.277(17) Uani 1 1 d G
O13 O 0.2799(5) 0.1875(9) 0.0471(8) 0.189(12) Uani 1 1 d G
O14 O 0.1432(4) 0.1182(11) 0.0429(5) 0.139(8) Uani 1 1 d G
Mn1 Mn 0.27294(19) 0.6204(4) 0.22145(9) 0.0521(10) Uani 1 1 d .
Mn2 Mn 0.26872(18) 0.6192(4) -0.09083(10) 0.0517(10) Uani 1 1 d .
C1 C 0.2029(15) 0.466(3) 0.2190(11) 0.059(6) Uiso 1 1 d .
O1 O 0.1588(11) 0.361(2) 0.2174(11) 0.110(7) Uani 1 1 d .
C2 C 0.1842(14) 0.731(3) 0.2225(13) 0.070(7) Uiso 1 1 d .
O2 O 0.1211(10) 0.8037(19) 0.2239(11) 0.111(7) Uani 1 1 d .
C3 C 0.2729(12) 0.609(3) 0.2948(9) 0.063(7) Uani 1 1 d .
O3 O 0.2707(14) 0.608(3) 0.3462(12) 0.132(9) Uani 1 1 d .
C4 C 0.2027(15) 0.448(3) -0.0889(10) 0.064(6) Uani 1 1 d .
O4 O 0.1534(12) 0.359(2) -0.0897(12) 0.115(8) Uani 1 1 d .
C5 C 0.1733(11) 0.738(2) -0.0879(11) 0.058(6) Uani 1 1 d .
O5 O 0.1139(9) 0.797(3) -0.0912(11) 0.134(9) Uani 1 1 d .
C6 C 0.2596(14) 0.618(2) -0.1714(12) 0.071(8) Uani 1 1 d .
O6 O 0.2599(15) 0.608(3) -0.2190(10) 0.136(10) Uani 1 1 d .
N1 N 0.3795(10) 0.5027(18) 0.2185(7) 0.048(4) Uani 1 1 d .
N2 N 0.4069(10) 0.4911(19) 0.1603(7) 0.045(4) Uiso 1 1 d .
N3 N 0.2911(9) 0.6113(16) 0.1355(8) 0.040(4) Uani 1 1 d .
H3 H 0.2556 0.6500 0.1120 0.048 Uiso 1 1 calc R
N4 N 0.3922(5) 0.5103(9) 0.0683(9) 0.044(2) Uiso 1 1 d .
N5 N 0.4090(9) 0.4897(16) -0.0333(8) 0.039(4) Uani 1 1 d .
N6 N 0.3744(9) 0.4966(17) -0.0842(8) 0.049(5) Uani 1 1 d .
N7 N 0.2910(10) 0.6094(17) -0.0037(7) 0.038(4) Uiso 1 1 d .
H7 H 0.2561 0.6502 0.0198 0.046 Uiso 1 1 calc R
N8 N 0.3489(11) 0.808(2) 0.2233(9) 0.061(5) Uani 1 1 d .
N9 N 0.3376(10) 0.924(2) 0.1897(8) 0.056(5) Uani 1 1 d .
H9 H 0.2972 0.9271 0.1654 0.067 Uiso 1 1 calc R
N10 N 0.3460(10) 0.8047(17) -0.0905(7) 0.044(4) Uani 1 1 d .
N11 N 0.3359(12) 0.9285(18) -0.0559(8) 0.064(6) Uani 1 1 d .
H11 H 0.2994 0.9374 -0.0289 0.077 Uiso 1 1 calc R
C11 C 0.4382(14) 0.441(2) 0.2472(11) 0.057(6) Uiso 1 1 d .
H11A H 0.4357 0.4293 0.2869 0.068 Uiso 1 1 calc R
C12 C 0.5058(14) 0.393(3) 0.2149(10) 0.063(6) Uiso 1 1 d .
H12 H 0.5543 0.3470 0.2281 0.076 Uiso 1 1 calc R
C13 C 0.4862(14) 0.426(3) 0.1616(10) 0.057(6) Uiso 1 1 d .
H13 H 0.5198 0.4092 0.1296 0.068 Uiso 1 1 calc R
C14 C 0.3572(10) 0.5462(19) 0.1170(8) 0.029(4) Uiso 1 1 d .
C15 C 0.3585(13) 0.541(2) 0.0171(9) 0.048(5) Uiso 1 1 d .
C16 C 0.4820(12) 0.422(2) -0.0318(10) 0.050(6) Uani 1 1 d .
H16 H 0.5147 0.4002 0.0003 0.061 Uiso 1 1 calc R
C17 C 0.4993(12) 0.389(2) -0.0906(11) 0.061(7) Uani 1 1 d .
H17 H 0.5470 0.3426 -0.1050 0.073 Uiso 1 1 calc R
C18 C 0.4328(15) 0.438(2) -0.1221(11) 0.062(7) Uani 1 1 d .
H18 H 0.4275 0.4332 -0.1620 0.074 Uiso 1 1 calc R
C21 C 0.4130(15) 0.866(2) 0.2562(10) 0.062(6) Uani 1 1 d .
H21 H 0.4342 0.8133 0.2875 0.075 Uiso 1 1 calc R
C22 C 0.4436(19) 1.002(3) 0.2415(14) 0.106(11) Uani 1 1 d .
H22 H 0.4871 1.0562 0.2578 0.128 Uiso 1 1 calc R
C23 C 0.3923(18) 1.038(2) 0.1950(12) 0.088(9) Uani 1 1 d .
H23 H 0.3954 1.1235 0.1721 0.106 Uiso 1 1 calc R
C24 C 0.4128(17) 0.824(2) -0.1222(12) 0.079(8) Uani 1 1 d .
H24 H 0.4381 0.7559 -0.1469 0.095 Uiso 1 1 calc R
C25 C 0.4375(13) 0.975(2) -0.1100(12) 0.076(8) Uani 1 1 d .
H25 H 0.4811 1.0253 -0.1282 0.091 Uiso 1 1 calc R
C26 C 0.3917(11) 1.033(3) -0.0707(11) 0.071(8) Uani 1 1 d .
H26 H 0.3963 1.1292 -0.0554 0.086 Uiso 1 1 calc R
O90 O 0.1339(4) 0.6316(9) 0.0616(13) 0.081(3) Uani 1 1 d .
C91 C 0.1018(11) 0.4822(16) 0.0733(19) 0.127(12) Uani 1 1 d .
H91A H 0.1338 0.4080 0.0521 0.153 Uiso 1 1 calc R
H91B H 0.1069 0.4602 0.1141 0.153 Uiso 1 1 calc R
C92 C 0.0218(11) 0.4753(18) 0.058(3) 0.138(11) Uani 1 1 d .
H92A H -0.0083 0.3996 0.0794 0.166 Uiso 1 1 calc R
H92B H 0.0160 0.4550 0.0167 0.166 Uiso 1 1 calc R
C93 C -0.0075(9) 0.6369(17) 0.073(3) 0.149(13) Uani 1 1 d .
H93A H -0.0548 0.6663 0.0496 0.178 Uiso 1 1 calc R
H93B H -0.0232 0.6432 0.1134 0.178 Uiso 1 1 calc R
C94 C 0.0626(9) 0.7301(16) 0.0614(18) 0.099(6) Uani 1 1 d .
H94A H 0.0684 0.8071 0.0908 0.119 Uiso 1 1 calc R
H94B H 0.0567 0.7789 0.0242 0.119 Uiso 1 1 calc R

loop_
_atom_site_aniso_label
_atom_site_aniso_U_11
_atom_site_aniso_U_22
_atom_site_aniso_U_33
_atom_site_aniso_U_23
_atom_site_aniso_U_13
_atom_site_aniso_U_12
Cl1 0.067(2) 0.071(2) 0.107(3) 0.009(6) 0.032(5) 0.0194(19)
O11 0.204(15) 0.069(7) 0.24(2) -0.007(12) 0.164(18) 0.017(9)
O12 0.31(3) 0.42(4) 0.094(15) -0.060(18) -0.024(16) 0.24(3)
O13 0.094(10) 0.151(13) 0.32(4) -0.044(18) 0.060(17) -0.042(9)
O14 0.086(9) 0.120(10) 0.21(2) 0.032(11) -0.080(11) -0.022(8)
Mn1 0.0417(19) 0.059(2) 0.056(3) 0.000(2) 0.0145(16) -0.0055(16)
Mn2 0.0422(18) 0.0446(18) 0.068(3) -0.0011(19) -0.0002(16) -0.0030(15)
O1 0.077(11) 0.096(14) 0.156(19) -0.005(12) 0.028(13) -0.061(11)
O2 0.065(10) 0.076(11) 0.19(2) -0.011(13) -0.015(12) 0.032(9)
C3 0.052(11) 0.105(16) 0.031(11) 0.036(11) 0.028(8) 0.001(10)
O3 0.129(18) 0.18(2) 0.082(17) -0.031(16) 0.049(12) -0.058(16)
C4 0.066(11) 0.061(11) 0.064(13) -0.015(9) -0.021(9) 0.002(8)
O4 0.104(13) 0.071(12) 0.17(2) -0.046(13) 0.029(15) -0.045(10)
C5 0.026(8) 0.072(11) 0.076(14) 0.011(10) -0.025(9) -0.003(7)
O5 0.034(8) 0.174(19) 0.19(2) 0.034(17) -0.063(12) 0.013(10)
C6 0.074(15) 0.051(11) 0.09(2) 0.054(12) -0.038(12) -0.030(10)
O6 0.18(2) 0.19(2) 0.038(12) -0.022(14) -0.015(11) -0.046(18)
N1 0.054(10) 0.057(10) 0.033(10) -0.008(9) -0.012(8) -0.008(8)
N3 0.009(5) 0.029(6) 0.082(10) 0.011(5) 0.002(5) 0.002(4)
N5 0.011(5) 0.034(6) 0.073(10) -0.005(6) 0.009(5) -0.004(4)
N6 0.032(8) 0.038(8) 0.076(14) -0.007(10) -0.007(9) 0.003(7)
N8 0.062(12) 0.070(12) 0.050(13) 0.007(11) 0.023(11) -0.006(10)
N9 0.034(9) 0.076(13) 0.058(13) -0.014(10) 0.010(8) -0.012(9)
N10 0.047(9) 0.038(8) 0.046(12) 0.002(9) 0.017(9) 0.001(7)
N11 0.083(13) 0.035(9) 0.075(14) -0.026(9) 0.023(10) 0.006(9)
C16 0.024(8) 0.053(10) 0.075(12) -0.005(7) 0.017(7) -0.004(6)
C17 0.035(8) 0.041(8) 0.108(17) -0.020(9) 0.039(10) 0.003(7)
C18 0.064(12) 0.042(9) 0.080(14) -0.037(8) 0.040(10) -0.009(8)
C21 0.090(14) 0.032(10) 0.064(12) 0.005(9) -0.041(11) -0.012(10)
C22 0.15(3) 0.055(13) 0.11(2) 0.003(14) -0.002(19) -0.072(15)
C23 0.16(3) 0.032(10) 0.077(17) 0.028(11) 0.019(16) -0.024(14)
C24 0.088(16) 0.027(9) 0.122(19) 0.011(10) 0.010(13) -0.024(9)
C25 0.051(12) 0.058(13) 0.12(2) 0.005(13) 0.057(14) -0.022(10)
C26 0.026(10) 0.091(16) 0.096(18) 0.049(13) 0.012(11) -0.022(11)
O90 0.029(4) 0.052(5) 0.163(9) 0.013(13) 0.018(12) 0.012(4)
C91 0.107(14) 0.050(9) 0.22(3) -0.001(19) -0.09(3) 0.013(9)
C92 0.093(14) 0.071(11) 0.25(3) 0.00(3) -0.03(3) 0.001(10)
C93 0.055(10) 0.066(10) 0.33(4) 0.01(3) 0.06(3) 0.016(8)
C94 0.073(10) 0.075(9) 0.150(16) 0.02(2) 0.051(18) 0.015(8)

loop_
_atom_type_symbol
_atom_type_description
_atom_type_scat_dispersion_real
_atom_type_scat_dispersion_imag
_atom_type_scat_source
C C 0.0033 0.0016 'International Tables Vol C Tables 4.2.6.8 and 6.1.1.4'
H H 0.0000 0.0000 'International Tables Vol C Tables 4.2.6.8 and 6.1.1.4'
N N 0.0061 0.0033 'International Tables Vol C Tables 4.2.6.8 and 6.1.1.4'
O O 0.0106 0.0060 'International Tables Vol C Tables 4.2.6.8 and 6.1.1.4'
Mn Mn 0.3368 0.7283 'International Tables Vol C Tables 4.2.6.8 and 6.1.1.4'
Cl Cl 0.1484 0.1585 'International Tables Vol C Tables 4.2.6.8 and 6.1.1.4'

loop_
_geom_angle_atom_site_label_1
_geom_angle_atom_site_label_2
_geom_angle_atom_site_label_3
_geom_angle
O11 Cl1 O14 112.4
O11 Cl1 O13 109.9
O14 Cl1 O13 109.7
O11 Cl1 O12 106.0
O14 Cl1 O12 109.4
O13 Cl1 O12 109.4
C3 Mn1 C2 91.1(12)
C3 Mn1 C1 89.3(11)
C2 Mn1 C1 85.3(11)
C3 Mn1 N1 90.2(9)
C2 Mn1 N1 176.6(9)
C1 Mn1 N1 97.9(9)
C3 Mn1 N3 169.9(8)
C2 Mn1 N3 99.0(11)
C1 Mn1 N3 91.6(9)
N1 Mn1 N3 79.8(7)
C3 Mn1 N8 91.5(10)
C2 Mn1 N8 91.5(10)
C1 Mn1 N8 176.7(9)
N1 Mn1 N8 85.3(7)
N3 Mn1 N8 88.2(7)
C4 Mn2 C5 89.5(10)
C4 Mn2 C6 88.6(9)
C5 Mn2 C6 88.5(11)
C4 Mn2 N6 92.1(8)
C5 Mn2 N6 173.3(9)
C6 Mn2 N6 98.0(9)
C4 Mn2 N7 92.4(9)
C5 Mn2 N7 97.6(9)
C6 Mn2 N7 173.9(9)
N6 Mn2 N7 75.9(7)
C4 Mn2 N10 177.4(9)
C5 Mn2 N10 92.5(7)
C6 Mn2 N10 93.1(7)
N6 Mn2 N10 85.7(6)
N7 Mn2 N10 85.8(6)
O1 C1 Mn1 178(2)
O2 C2 Mn1 178(2)
O3 C3 Mn1 177(2)
O4 C4 Mn2 170(2)
O5 C5 Mn2 172(2)
O6 C6 Mn2 173(2)
C11 N1 N2 103.7(18)
C11 N1 Mn1 146.6(16)
N2 N1 Mn1 109.5(12)
C14 N2 C13 133.8(17)
C14 N2 N1 119.2(16)
C13 N2 N1 106.9(16)
C14 N3 Mn1 117.9(13)
C14 N4 C15 123.3(9)
N6 N5 C16 115.0(17)
N6 N5 C15 117.6(15)
C16 N5 C15 127.0(18)
N5 N6 C18 105.7(18)
N5 N6 Mn2 116.8(12)
C18 N6 Mn2 136.1(17)
C15 N7 Mn2 121.1(14)
N9 N8 C21 98.2(17)
N9 N8 Mn1 122.7(16)
C21 N8 Mn1 138.8(16)
N8 N9 C23 117(2)
C24 N10 N11 108.6(17)
C24 N10 Mn2 126.6(14)
N11 N10 Mn2 124.8(13)
C26 N11 N10 109.0(18)
N1 C11 C12 115(2)
C13 C12 C11 105(2)
C12 C13 N2 109(2)
N3 C14 N4 139.3(17)
N3 C14 N2 113.4(17)
N4 C14 N2 107.2(15)
N7 C15 N4 138.2(19)
N7 C15 N5 107.3(17)
N4 C15 N5 114.5(16)
N5 C16 C17 104(2)
C18 C17 C16 107.2(17)
C17 C18 N6 108(2)
C22 C21 N8 118(2)
C21 C22 C23 101(2)
N9 C23 C22 106.4(18)
N10 C24 C25 104(2)
C26 C25 C24 111(2)
C25 C26 N11 107(2)
C94 O90 C91 105.9(10)
C92 C91 O90 109.4(18)
C91 C92 C93 101(2)
C94 C93 C92 104.7(18)
C93 C94 O90 105.9(12)

loop_
_geom_bond_atom_site_label_1
_geom_bond_atom_site_label_2
_geom_bond_distance
Cl1 O11 1.3871
Cl1 O14 1.3934
Cl1 O13 1.3948
Cl1 O12 1.3976
Mn1 C3 1.70(2)
Mn1 C2 1.73(2)
Mn1 C1 1.77(2)
Mn1 N1 2.005(18)
Mn1 N3 2.017(18)
Mn1 N8 2.068(19)
Mn2 C4 1.85(2)
Mn2 C5 1.86(2)
Mn2 C6 1.88(3)
Mn2 N6 2.022(16)
Mn2 N7 2.054(17)
Mn2 N10 2.062(16)
C1 O1 1.17(3)
C2 O2 1.20(3)
C3 O3 1.19(3)
C4 O4 1.12(3)
C5 O5 1.09(2)
C6 O6 1.11(3)
N1 C11 1.28(3)
N1 N2 1.42(2)
N2 C14 1.37(2)
N2 C13 1.40(3)
N3 C14 1.28(2)
N4 C14 1.30(2)
N4 C15 1.33(2)
N5 N6 1.31(2)
N5 C16 1.32(2)
N5 C15 1.49(3)
N6 C18 1.39(2)
N7 C15 1.33(2)
N8 N9 1.30(3)
N8 C21 1.38(3)
N9 C23 1.35(3)
N10 C24 1.31(3)
N10 N11 1.37(2)
N11 C26 1.33(2)
C11 C12 1.39(3)
C12 C13 1.31(3)
C16 C17 1.42(3)
C17 C18 1.36(3)
C21 C22 1.34(3)
C22 C23 1.39(4)
C24 C25 1.43(3)
C25 C26 1.28(3)
O90 C94 1.440(14)
O90 C91 1.449(18)
C91 C92 1.34(2)
C92 C93 1.55(3)
C93 C94 1.42(2)
